data_1555282
loop_
_publ_author_name
'Zhang, Yingmu'
'Pang, Jiandong'
'Li, Jialuo'
'Yang, Xinyu'
'Feng, Mingbao'
'Cai, Peiyu'
'Zhou, Hong-Cai'

_publ_section_title
;
 Visible-light harvesting pyrene-based MOFs as efficient ROS generators
;
_journal_issue 36
_journal_name_full 'Chemical Science'
_journal_page_first 8455
_journal_paper_doi 10.1039/C9SC03080H
_journal_volume 10
_journal_year 2019
_chemical_formula_moiety '0.13(C456 O128 Zr24)'
_chemical_formula_sum 'C57 H28 O16 Zr3'
_chemical_formula_weight 1242.45
_space_group_crystal_system tetragonal
_space_group_IT_number 141
_space_group_name_Hall '-I 4bd 2'
_space_group_name_H-M_alt 'I 41/a m d :2'
_audit_creation_date 2018-12-10
_audit_creation_method
;
Olex2 1.2
(compiled 2018.05.29 svn.r3508 for OlexSys, GUI svn.r5506)
;
_audit_update_record
;
2019-04-04 deposited with the CCDC.	2019-08-05 downloaded from the CCDC.
;
_cell_angle_alpha 90
_cell_angle_beta 90
_cell_angle_gamma 90
_cell_formula_units_Z 8
_cell_length_a 15.0920(12)
_cell_length_b 15.0920(12)
_cell_length_c 98.494(7)
_cell_measurement_reflns_used 6905
_cell_measurement_temperature 173(2)
_cell_measurement_theta_max 60.4239
_cell_measurement_theta_min 2.9644
_cell_volume 22434(3)
_computing_cell_refinement 'SAINT+ ver. (Bruker, 2001)'
_computing_data_collection 'APEX2  (Bruker, 2008)'
_computing_data_reduction 'SAINT+ ver. (Bruker, 2001)'
_computing_molecular_graphics 'Olex2 (Dolomanov et al., 2009)'
_computing_publication_material 'Olex2 (Dolomanov et al., 2009)'
_computing_structure_refinement 'XL (Sheldrick, 2008)'
_computing_structure_solution 'SHELXL-2014/7 (Sheldrick, 2014)'
_diffrn_ambient_temperature 173.15
_diffrn_measured_fraction_theta_full 0.988
_diffrn_measured_fraction_theta_max 0.988
_diffrn_measurement_device_type 'Bruker SMART APEX2 area detector'
_diffrn_measurement_method '\w and \f scans'
_diffrn_radiation_type CuK\a
_diffrn_radiation_wavelength 1.54184
_diffrn_reflns_av_R_equivalents 0.1176
_diffrn_reflns_av_unetI/netI 0.0804
_diffrn_reflns_Laue_measured_fraction_full 0.988
_diffrn_reflns_Laue_measured_fraction_max 0.988
_diffrn_reflns_limit_h_max 15
_diffrn_reflns_limit_h_min -17
_diffrn_reflns_limit_k_max 11
_diffrn_reflns_limit_k_min -16
_diffrn_reflns_limit_l_max 111
_diffrn_reflns_limit_l_min -109
_diffrn_reflns_number 31734
_diffrn_reflns_point_group_measured_fraction_full 0.988
_diffrn_reflns_point_group_measured_fraction_max 0.988
_diffrn_reflns_theta_full 60.979
_diffrn_reflns_theta_max 60.979
_diffrn_reflns_theta_min 2.962
_diffrn_source 'microfocus sealed X-ray tube'
_exptl_absorpt_coefficient_mu 2.529
_exptl_absorpt_correction_T_max 0.7519
_exptl_absorpt_correction_T_min 0.5946
_exptl_absorpt_correction_type multi-scan
_exptl_absorpt_process_details
;
SADABS-2016/2 (Bruker,2016/2) was used for absorption correction.
wR2(int) was 0.1247 before and 0.0614 after correction.
The Ratio of minimum to maximum transmission is 0.7908.
The \l/2 correction factor is Not present.
;
_exptl_crystal_colour yellow
_exptl_crystal_density_diffrn 0.736
_exptl_crystal_description block
_exptl_crystal_F_000 4944
_exptl_crystal_size_max 0.05
_exptl_crystal_size_mid 0.05
_exptl_crystal_size_min 0.05
_refine_diff_density_max 0.927
_refine_diff_density_min -1.161
_refine_diff_density_rms 0.106
_refine_ls_extinction_coef 0.000023(16)
_refine_ls_extinction_expression Fc^*^=kFc[1+0.001xFc^2^\l^3^/sin(2\q)]^-1/4^
_refine_ls_extinction_method 'SHELXL-2014/7 (Sheldrick 2014'
_refine_ls_goodness_of_fit_ref 1.056
_refine_ls_hydrogen_treatment undef
_refine_ls_matrix_type full
_refine_ls_number_parameters 57
_refine_ls_number_reflns 4617
_refine_ls_number_restraints 6
_refine_ls_restrained_S_all 1.056
_refine_ls_R_factor_all 0.1655
_refine_ls_R_factor_gt 0.1121
_refine_ls_shift/su_max 0.000
_refine_ls_shift/su_mean 0.000
_refine_ls_structure_factor_coef Fsqd
_refine_ls_weighting_details 'w=1/[\s^2^(Fo^2^)+(0.2000P)^2^] where P=(Fo^2^+2Fc^2^)/3'
_refine_ls_weighting_scheme calc
_refine_ls_wR_factor_gt 0.3190
_refine_ls_wR_factor_ref 0.3561
_reflns_Friedel_coverage 0.000
_reflns_number_gt 2083
_reflns_number_total 4617
_reflns_threshold_expression 'I > 2\s(I)'
_cod_data_source_file c9sc03080h2.cif
_cod_data_source_block PCN-822
_cod_original_cell_volume 22434(4)
_cod_original_sg_symbol_H-M 'I 41/a m d'
_cod_database_code 1555282
_shelx_shelxl_version_number 2014/7
_shelx_space_group_comment
;
The symmetry employed for this shelxl refinement is uniquely defined
by the following loop, which should always be used as a source of
symmetry information in preference to the above space-group names.
They are only intended as comments.
;
_olex2_refinement_description
;
1. Restrained distances
 C15-C16
 1.51 with sigma of 0.02
 C15-C17
 1.51 with sigma of 0.02
 C15-C18
 1.51 with sigma of 0.02
2. Restrained planarity
 C17_$1, C16_$1, C18, C17, C16, C18_$1
 with sigma of 0.1
3. Uiso/Uaniso restraints and constraints
Uanis(C17) = Uanis(C18) = Uanis(C16) = Uanis(C15)
Uanis(C18) = Uanis(C17) = Uanis(C16) = Uanis(C15) = Uanis(C14) = Uanis(C13) =
Uanis(C11) = Uanis(C12)
Uanis(C18) = Uanis(C17) = Uanis(C16) = Uanis(C15) = Uanis(C14) = Uanis(C13) =
Uanis(C11) = Uanis(C12) = Uanis(C10) = Uanis(C9) = Uanis(C8) = Uanis(C5) =
Uanis(C4) = Uanis(C3) = Uanis(C2) = Uanis(C7) = Uanis(C6) = Uanis(C1)
4. Others
 Fixed Sof: C12(0.5) C14(0.5) C17(0.25) C15(0.5) C16(0.25) C18(0.25)
5.a Rotating group:
 O5(C1,C8,C2,C7,C10,C11,C12,C13,C3,C9,C6,C14,C4,C17,C15,C16,C5,C18)
;
_olex2_submission_special_instructions 'No special instructions were received'

loop_
_space_group_symop_operation_xyz
'x, y, z'
'-y+1/4, x+3/4, z+1/4'
'-x, -y+1/2, z'
'y+1/4, -x+1/4, z+3/4'
'x, -y, -z'
'-x, y+1/2, -z'
'y+1/4, x+3/4, -z+1/4'
'-y+1/4, -x+1/4, -z+3/4'
'x+1/2, y+1/2, z+1/2'
'-y+3/4, x+5/4, z+3/4'
'-x+1/2, -y+1, z+1/2'
'y+3/4, -x+3/4, z+5/4'
'x+1/2, -y+1/2, -z+1/2'
'-x+1/2, y+1, -z+1/2'
'y+3/4, x+5/4, -z+3/4'
'-y+3/4, -x+3/4, -z+5/4'
'-x, -y, -z'
'y-1/4, -x-3/4, -z-1/4'
'x, y-1/2, -z'
'-y-1/4, x-1/4, -z-3/4'
'-x, y, z'
'x, -y-1/2, z'
'-y-1/4, -x-3/4, z-1/4'
'y-1/4, x-1/4, z-3/4'
'-x+1/2, -y+1/2, -z+1/2'
'y+1/4, -x-1/4, -z+1/4'
'x+1/2, y, -z+1/2'
'-y+1/4, x+1/4, -z-1/4'
'-x+1/2, y+1/2, z+1/2'
'x+1/2, -y, z+1/2'
'-y+1/4, -x-1/4, z+1/4'
'y+1/4, x+1/4, z-1/4'

loop_
_atom_site_label
_atom_site_type_symbol
_atom_site_fract_x
_atom_site_fract_y
_atom_site_fract_z
_atom_site_U_iso_or_equiv
_atom_site_adp_type
_atom_site_occupancy
_atom_site_site_symmetry_order
_atom_site_calc_flag
_atom_site_refinement_flags_posn
_atom_site_refinement_flags_adp
_atom_site_refinement_flags_occupancy
Zr1 Zr 0.0000 0.7500 0.10032(2) 0.0954(8) Uani 1 4 d S T P
Zr2 Zr 0.11723(6) 0.63277(6) 0.1250 0.1064(7) Uani 1 2 d S T P
O4 O 0.0991(5) 0.7500 0.11452(6) 0.086(3) Uani 1 2 d S T P
O3 O 0.0000 0.6128(5) 0.11126(6) 0.109(3) Uani 1 2 d S T P
O2 O 0.0886(4) 0.6647(5) 0.08928(5) 0.114(2) Uani 1 1 d . . .
O1 O 0.1751(5) 0.5981(5) 0.10442(5) 0.129(3) Uani 1 1 d . . .
O5 O 0.1156(4) 0.4892(3) 0.12359(3) 0.142(3) Uani 1 1 d . . .
C1 C 0.1548(2) 0.6181(3) 0.09229(3) 0.207(2) Uani 1 1 d GR . .
C8 C 0.3682(2) 0.5226(3) 0.04823(4) 0.207(2) Uani 1 1 d GR . .
C2 C 0.2119(2) 0.5799(3) 0.08148(3) 0.207(2) Uani 1 1 d GR . .
C7 C 0.2856(2) 0.5336(3) 0.08319(4) 0.207(2) Uani 1 1 d GR . .
C10 C 0.4551(2) 0.4867(3) 0.02450(4) 0.207(2) Uani 1 1 d GR . .
C11 C 0.4088(2) 0.4958(3) 0.01221(3) 0.207(2) Uani 1 1 d GR . .
C12 C 0.4545(2) 0.5005(3) -0.00002(3) 0.207(2) Uani 1 2 d GR . .
C13 C 0.3150(2) 0.4954(3) 0.01246(3) 0.207(2) Uani 1 1 d GR . .
C3 C 0.1853(2) 0.5964(3) 0.06775(3) 0.207(2) Uani 1 1 d GR . .
C9 C 0.4032(2) 0.5065(3) 0.03761(4) 0.207(2) Uani 1 1 d GR . .
C6 C 0.3390(2) 0.5238(3) 0.07152(4) 0.207(2) Uani 1 1 d GR . .
C14 C 0.2622(2) 0.5005(3) -0.00001(3) 0.207(2) Uani 1 2 d GR . .
C4 C 0.2367(2) 0.5780(3) 0.05723(3) 0.207(2) Uani 1 1 d GR . .
C17 C 0.1343(2) 0.6000(3) 0.00065(3) 0.207(2) Uani 0.25 1 d DGR . .
C15 C 0.1582(2) 0.5005(3) -0.00001(3) 0.207(2) Uani 1 2 d DGR . .
C16 C 0.1330(2) 0.5719(3) 0.01029(3) 0.207(2) Uani 0.25 1 d DGR . .
C5 C 0.3112(2) 0.5378(3) 0.05928(3) 0.207(2) Uani 1 1 d GR . .
C18 C 0.1315(2) 0.5294(3) -0.01395(3) 0.207(2) Uani 0.25 1 d DGR . .

loop_
_atom_site_aniso_label
_atom_site_aniso_U_11
_atom_site_aniso_U_22
_atom_site_aniso_U_33
_atom_site_aniso_U_23
_atom_site_aniso_U_13
_atom_site_aniso_U_12
Zr1 0.1156(16) 0.1328(17) 0.0380(7) 0.000 0.000 0.000
Zr2 0.1346(10) 0.1346(10) 0.0502(6) -0.0043(4) -0.0043(4) 0.0192(8)
O4 0.092(6) 0.125(7) 0.042(3) 0.000 -0.004(4) 0.000
O3 0.173(9) 0.125(7) 0.030(3) 0.002(4) 0.000 0.000
O2 0.082(4) 0.202(6) 0.059(3) -0.030(4) 0.014(3) -0.014(5)
O1 0.158(6) 0.170(6) 0.060(3) -0.004(4) -0.008(4) 0.051(5)
O5 0.187(8) 0.158(8) 0.079(4) 0.023(4) -0.018(4) 0.024(5)
C1 0.139(3) 0.377(5) 0.105(2) -0.077(3) 0.009(2) 0.046(3)
C8 0.139(3) 0.377(5) 0.105(2) -0.077(3) 0.009(2) 0.046(3)
C2 0.139(3) 0.377(5) 0.105(2) -0.077(3) 0.009(2) 0.046(3)
C7 0.139(3) 0.377(5) 0.105(2) -0.077(3) 0.009(2) 0.046(3)
C10 0.139(3) 0.377(5) 0.105(2) -0.077(3) 0.009(2) 0.046(3)
C11 0.139(3) 0.377(5) 0.105(2) -0.077(3) 0.009(2) 0.046(3)
C12 0.139(3) 0.377(5) 0.105(2) -0.077(3) 0.009(2) 0.046(3)
C13 0.139(3) 0.377(5) 0.105(2) -0.077(3) 0.009(2) 0.046(3)
C3 0.139(3) 0.377(5) 0.105(2) -0.077(3) 0.009(2) 0.046(3)
C9 0.139(3) 0.377(5) 0.105(2) -0.077(3) 0.009(2) 0.046(3)
C6 0.139(3) 0.377(5) 0.105(2) -0.077(3) 0.009(2) 0.046(3)
C14 0.139(3) 0.377(5) 0.105(2) -0.077(3) 0.009(2) 0.046(3)
C4 0.139(3) 0.377(5) 0.105(2) -0.077(3) 0.009(2) 0.046(3)
C17 0.139(3) 0.377(5) 0.105(2) -0.077(3) 0.009(2) 0.046(3)
C15 0.139(3) 0.377(5) 0.105(2) -0.077(3) 0.009(2) 0.046(3)
C16 0.139(3) 0.377(5) 0.105(2) -0.077(3) 0.009(2) 0.046(3)
C5 0.139(3) 0.377(5) 0.105(2) -0.077(3) 0.009(2) 0.046(3)
C18 0.139(3) 0.377(5) 0.105(2) -0.077(3) 0.009(2) 0.046(3)

loop_
_atom_type_symbol
_atom_type_description
_atom_type_scat_dispersion_real
_atom_type_scat_dispersion_imag
_atom_type_scat_source
C C 0.0181 0.0091 'International Tables Vol C Tables 4.2.6.8 and 6.1.1.4'
H H 0.0000 0.0000 'International Tables Vol C Tables 4.2.6.8 and 6.1.1.4'
O O 0.0492 0.0322 'International Tables Vol C Tables 4.2.6.8 and 6.1.1.4'
Zr Zr -0.1862 2.2449 'International Tables Vol C Tables 4.2.6.8 and 6.1.1.4'

loop_
_geom_angle_atom_site_label_1
_geom_angle_atom_site_label_2
_geom_angle_atom_site_label_3
_geom_angle
_geom_angle_site_symmetry_1
_geom_angle_site_symmetry_3
Zr2 Zr1 Zr2 91.65(4) 3_565 .
Zr2 Zr1 Zr2 60.95(2) 3_565 26_465
Zr2 Zr1 Zr2 91.65(4) 20_666 26_465
Zr2 Zr1 Zr2 60.95(2) 20_666 .
Zr2 Zr1 Zr2 60.95(2) 26_465 .
Zr2 Zr1 Zr2 60.95(2) 20_666 3_565
O4 Zr1 Zr2 32.18(6) . .
O4 Zr1 Zr2 83.95(17) 3_565 20_666
O4 Zr1 Zr2 32.18(6) . 20_666
O4 Zr1 Zr2 32.18(6) 3_565 26_465
O4 Zr1 Zr2 83.95(17) 3_565 .
O4 Zr1 Zr2 83.95(17) . 26_465
O4 Zr1 Zr2 32.18(6) 3_565 3_565
O4 Zr1 Zr2 83.95(17) . 3_565
O4 Zr1 O4 93.9(4) 3_565 .
O4 Zr1 O3 71.63(12) . 3_565
O4 Zr1 O3 71.63(12) 3_565 3_565
O4 Zr1 O3 71.63(12) 3_565 .
O4 Zr1 O3 71.62(12) . .
O4 Zr1 O2 143.06(18) 3_565 .
O4 Zr1 O2 143.06(18) . 21
O4 Zr1 O2 83.7(2) . 22_575
O4 Zr1 O2 83.7(2) . .
O4 Zr1 O2 143.06(17) 3_565 22_575
O4 Zr1 O2 83.7(2) 3_565 21
O4 Zr1 O2 83.7(2) 3_565 3_565
O4 Zr1 O2 143.06(18) . 3_565
O3 Zr1 Zr2 39.51(10) 3_565 20_666
O3 Zr1 Zr2 97.37(14) 3_565 26_465
O3 Zr1 Zr2 97.37(14) . 20_666
O3 Zr1 Zr2 97.37(14) 3_565 .
O3 Zr1 Zr2 39.51(10) . 26_465
O3 Zr1 Zr2 39.51(10) 3_565 3_565
O3 Zr1 Zr2 39.51(10) . .
O3 Zr1 Zr2 97.37(14) . 3_565
O3 Zr1 O3 125.0(3) 3_565 .
O2 Zr1 Zr2 109.90(14) . 20_666
O2 Zr1 Zr2 166.15(17) 3_565 .
O2 Zr1 Zr2 111.34(17) 21 .
O2 Zr1 Zr2 109.90(14) 21 3_565
O2 Zr1 Zr2 166.15(17) 21 20_666
O2 Zr1 Zr2 74.54(17) . .
O2 Zr1 Zr2 109.90(14) 22_575 .
O2 Zr1 Zr2 166.15(17) . 3_565
O2 Zr1 Zr2 111.34(17) . 26_465
O2 Zr1 Zr2 111.34(17) 3_565 20_666
O2 Zr1 Zr2 74.53(17) 3_565 3_565
O2 Zr1 Zr2 74.53(17) 22_575 20_666
O2 Zr1 Zr2 166.15(17) 22_575 26_465
O2 Zr1 Zr2 109.90(14) 3_565 26_465
O2 Zr1 Zr2 111.34(17) 22_575 3_565
O2 Zr1 Zr2 74.53(17) 21 26_465
O2 Zr1 O3 72.7(2) 21 .
O2 Zr1 O3 72.7(2) 22_575 3_565
O2 Zr1 O3 139.83(16) . 3_565
O2 Zr1 O3 139.83(16) 22_575 .
O2 Zr1 O3 72.7(2) 3_565 3_565
O2 Zr1 O3 139.83(16) 3_565 .
O2 Zr1 O3 72.7(2) . .
O2 Zr1 O3 139.83(16) 21 3_565
O2 Zr1 O2 73.5(3) 22_575 .
O2 Zr1 O2 76.9(3) 21 .
O2 Zr1 O2 119.3(3) 21 22_575
O2 Zr1 O2 119.3(3) 3_565 .
O2 Zr1 O2 76.9(3) 22_575 3_565
O2 Zr1 O2 73.5(3) 21 3_565
Zr1 Zr2 Zr1 88.35(4) . 26_465
Zr1 Zr2 Zr2 59.525(12) . 20_666
Zr1 Zr2 Zr2 59.526(12) 26_465 26_465
Zr1 Zr2 Zr2 59.525(12) . 26_465
Zr1 Zr2 Zr2 59.526(12) 26_465 20_666
Zr2 Zr2 Zr2 90.0 26_465 20_666
O4 Zr2 Zr1 81.19(17) . 26_465
O4 Zr2 Zr1 31.86(17) . .
O4 Zr2 Zr1 81.19(17) 26_465 .
O4 Zr2 Zr1 31.86(17) 26_465 26_465
O4 Zr2 Zr2 31.11(13) 26_465 26_465
O4 Zr2 Zr2 82.4(2) 26_465 20_666
O4 Zr2 Zr2 31.11(13) . 20_666
O4 Zr2 Zr2 82.4(2) . 26_465
O4 Zr2 O4 91.3(4) . 26_465
O4 Zr2 O3 73.1(3) 26_465 20_666
O4 Zr2 O3 69.18(18) 26_465 .
O4 Zr2 O3 73.2(3) . .
O4 Zr2 O3 69.18(19) . 20_666
O4 Zr2 O1 78.6(2) . .
O4 Zr2 O1 143.8(2) . 16_554
O4 Zr2 O1 143.8(2) 26_465 .
O4 Zr2 O1 78.6(2) 26_465 16_554
O4 Zr2 O5 98.9(3) 26_465 .
O4 Zr2 O5 145.17(17) 26_465 16_554
O4 Zr2 O5 98.9(3) . 16_554
O4 Zr2 O5 145.17(17) . .
O3 Zr2 Zr1 95.07(15) . 26_465
O3 Zr2 Zr1 95.08(15) 20_666 .
O3 Zr2 Zr1 41.4(2) 20_666 26_465
O3 Zr2 Zr1 41.4(2) . .
O3 Zr2 Zr2 38.09(12) . 26_465
O3 Zr2 Zr2 38.09(12) 20_666 20_666
O3 Zr2 Zr2 97.7(2) . 20_666
O3 Zr2 Zr2 97.7(2) 20_666 26_465
O3 Zr2 O3 125.0(4) . 20_666
O3 Zr2 O1 74.6(2) . .
O3 Zr2 O1 131.9(2) . 16_554
O3 Zr2 O1 131.9(2) 20_666 .
O3 Zr2 O1 74.6(2) 20_666 16_554
O1 Zr2 Zr1 159.24(17) . 26_465
O1 Zr2 Zr1 71.93(17) . .
O1 Zr2 Zr1 71.93(16) 16_554 26_465
O1 Zr2 Zr1 159.23(17) 16_554 .
O1 Zr2 Zr2 112.66(17) . 26_465
O1 Zr2 Zr2 112.66(17) 16_554 20_666
O1 Zr2 Zr2 103.34(18) 16_554 26_465
O1 Zr2 Zr2 103.34(18) . 20_666
O1 Zr2 O1 128.4(3) . 16_554
O5 Zr2 Zr1 123.04(10) 16_554 .
O5 Zr2 Zr1 123.04(10) . 26_465
O5 Zr2 Zr1 117.12(14) . .
O5 Zr2 Zr1 117.11(14) 16_554 26_465
O5 Zr2 Zr2 176.26(10) 16_554 26_465
O5 Zr2 Zr2 89.37(17) . 26_465
O5 Zr2 Zr2 89.37(17) 16_554 20_666
O5 Zr2 Zr2 176.27(10) . 20_666
O5 Zr2 O3 145.64(16) . 20_666
O5 Zr2 O3 79.6(3) 16_554 20_666
O5 Zr2 O3 79.6(3) . .
O5 Zr2 O3 145.65(16) 16_554 .
O5 Zr2 O1 71.1(2) . 16_554
O5 Zr2 O1 73.54(19) . .
O5 Zr2 O1 73.53(19) 16_554 16_554
O5 Zr2 O1 71.1(2) 16_554 .
O5 Zr2 O5 91.5(3) . 16_554
Zr1 O4 Zr2 116.0(2) . 20_666
Zr1 O4 Zr2 116.0(2) . .
Zr2 O4 Zr2 117.8(3) 20_666 .
Zr2 O3 Zr1 99.1(3) 26_465 .
Zr2 O3 Zr1 99.1(3) . .
Zr2 O3 Zr2 103.8(2) 26_465 .
C1 O2 Zr1 135.2(4) . .
C1 O1 Zr2 133.8(5) . .
O2 C1 C2 120.6(3) . .
O1 C1 O2 123.1(5) . .
O1 C1 C2 116.3(3) . .
C9 C8 C5 168.4 . .
C7 C2 C1 126.9 . .
C7 C2 C3 116.57(5) . .
C3 C2 C1 116.6 . .
C2 C7 C6 115.58(8) . .
C10 C10 C11 119.8 21_655 .
C10 C10 C9 120.5 21_655 .
C11 C10 C9 116.9 . .
C10 C11 C13 118.8 . .
C12 C11 C10 120.4 . .
C12 C11 C13 120.7 . .
C11 C12 C11 120.42(14) 5_565 .
C12 C12 C11 119.6(3) 17_665 .
C12 C12 C11 120.0(4) 17_665 5_565
C11 C13 C14 122.0 . .
C4 C3 C2 122.6 . .
C8 C9 C10 175.7 . .
C5 C6 C7 123.8 . .
C13 C14 C13 114.04(13) 5_565 .
C13 C14 C15 123.02(13) 5_565 .
C13 C14 C15 122.9 . .
C5 C4 C3 119.0 . .
C15 C17 C18 52.6 . .
C16 C17 C15 69.3 . .
C16 C17 C18 119.3 . .
C14 C15 C17 103.35(7) . 5_565
C17 C15 C14 103.5 . .
C17 C15 C17 153.18(7) . 5_565
C17 C15 C16 131.3(2) . 5_565
C16 C15 C14 104.31(8) 5_565 .
C16 C15 C14 104.4 . .
C16 C15 C17 39.5 . .
C16 C15 C17 130.9(2) . 5_565
C16 C15 C17 39.2(2) 5_565 5_565
C16 C15 C16 151.27(7) . 5_565
C18 C15 C14 105.6 . .
C18 C15 C14 105.56(9) 5_565 .
C18 C15 C17 72.1 . .
C18 C15 C17 100.6(2) . 5_565
C18 C15 C17 71.5(3) 5_565 5_565
C18 C15 C17 101.0(3) 5_565 .
C18 C15 C16 109.7 . .
C18 C15 C16 62.5(3) 5_565 .
C18 C15 C16 62.3(3) . 5_565
C18 C15 C16 108.9(5) 5_565 5_565
C18 C15 C18 148.83(7) . 5_565
C17 C16 C15 71.2 . .
C17 C16 C18 127.3(2) . 5_565
C15 C16 C18 57.9(2) . 5_565
C6 C5 C8 119.8 . .
C6 C5 C4 120.3 . .
C4 C5 C8 119.15(5) . .
C15 C18 C17 55.3 . .
C15 C18 C16 60.1(2) . 5_565
C16 C18 C17 113.3(2) 5_565 .

loop_
_geom_bond_atom_site_label_1
_geom_bond_atom_site_label_2
_geom_bond_distance
_geom_bond_site_symmetry_2
Zr1 Zr2 3.4886(13) .
Zr1 Zr2 3.4885(13) 26_465
Zr1 Zr2 3.4885(13) 3_565
Zr1 Zr2 3.4885(13) 20_666
Zr1 O4 2.048(6) .
Zr1 O4 2.048(6) 3_565
Zr1 O3 2.335(8) 3_565
Zr1 O3 2.335(8) .
Zr1 O2 2.151(6) 22_575
Zr1 O2 2.151(6) .
Zr1 O2 2.151(6) 3_565
Zr1 O2 2.151(6) 21
Zr2 Zr1 3.4886(13) 26_465
Zr2 Zr2 3.538(2) 20_666
Zr2 Zr2 3.538(2) 26_465
Zr2 O4 2.066(3) .
Zr2 O4 2.066(3) 26_465
Zr2 O3 2.248(4) 20_666
Zr2 O3 2.248(4) .
Zr2 O1 2.268(6) .
Zr2 O1 2.269(6) 16_554
Zr2 O5 2.172(4) 16_554
Zr2 O5 2.172(4) .
O4 Zr2 2.066(3) 20_666
O3 Zr2 2.248(4) 26_465
O2 C1 1.257(8) .
O1 C1 1.270(6) .
C1 C2 1.4857 .
C8 C9 1.1969 .
C8 C5 1.4060 .
C2 C7 1.3243 .
C2 C3 1.4319 .
C7 C6 1.4123 .
C10 C10 1.356(7) 21_655
C10 C11 1.4037 .
C10 C9 1.5390 .
C11 C12 1.3898 .
C11 C13 1.4167 .
C12 C11 1.386(5) 5_565
C12 C12 1.372(7) 17_665
C13 C14 1.4662 .
C3 C4 1.3241 .
C6 C5 1.2936 .
C14 C13 1.464(5) 5_565
C14 C15 1.5695 .
C4 C5 1.2940 .
C17 C15 1.5461 .
C17 C16 1.0402 .
C17 C18 1.7905 .
C15 C17 1.561(8) 5_565
C15 C16 1.5282 .
C15 C16 1.538(7) 5_565
C15 C18 1.4957 .
C15 C18 1.501(6) 5_565
C16 C18 1.571(8) 5_565
C18 C16 1.571(8) 5_565

loop_
_smtbx_masks_void_nr
_smtbx_masks_void_average_x
_smtbx_masks_void_average_y
_smtbx_masks_void_average_z
_smtbx_masks_void_volume
_smtbx_masks_void_count_electrons
1 -0.862 -0.241 -0.319 14314.2 2667.1
